data_2241501
loop_
_publ_author_name
'Chulvi, Katherine'
'Costero, Ana'
'Ochando, Luis E.'
'Gavi\~na, Pablo'

_publ_section_title
;
 Crystal structure of
 4-{2-[4-(dimethylamino)phenyl]diazen-1-yl}-1-methylpyridinium iodide
;
_journal_issue 12
_journal_name_full 'Acta Crystallographica Section E'
_journal_page_first o1069
_journal_page_last o1070
_journal_paper_doi 10.1107/S2056989015023646
_journal_volume 71
_journal_year 2015
_chemical_formula_iupac 'C14 H17 N4 +, I -'
_chemical_formula_moiety 'C14 H17 N4 +, I -'
_chemical_formula_sum 'C14 H17 I N4'
_chemical_formula_weight 368.21
_chemical_name_common '[ DAZOP^+^][I^-^]'
_chemical_name_systematic
;
4-{2-[4-(Dimethylamino)phenyl]diazen-1-yl}-1-methylpyridinium iodide
;
_space_group_crystal_system monoclinic
_space_group_IT_number 14
_space_group_name_Hall '-P 2ybc'
_space_group_name_H-M_alt 'P 1 21/c 1'
_symmetry_space_group_name_Hall '-P 2ybc'
_symmetry_space_group_name_H-M 'P 1 21/c 1'
_atom_sites_solution_hydrogens geom
_audit_creation_method SHELXL-2014/7
_cell_angle_alpha 90
_cell_angle_beta 98.929(7)
_cell_angle_gamma 90
_cell_formula_units_Z 4
_cell_length_a 18.0508(14)
_cell_length_b 7.2790(5)
_cell_length_c 11.3760(9)
_cell_measurement_reflns_used 2009
_cell_measurement_temperature 296(2)
_cell_measurement_theta_max 29.8102
_cell_measurement_theta_min 2.2780
_cell_volume 1476.60(19)
_computing_cell_refinement
;
CrysAlis PRO (Agilent, 2009)
;
_computing_data_collection
;
CrysAlis PRO (Agilent, 2009)
;
_computing_data_reduction
;
CrysAlis PRO (Agilent, 2009)
;
_computing_molecular_graphics
;
ORTEP-3 for Windows (Farrugia, 2012)
;
_computing_publication_material
;
WinGX (Farrugia, 2012)
;
_computing_structure_refinement
;
SHELXL2013 (Sheldrick, 2015)
;
_computing_structure_solution
;
SHELXS97 (Sheldrick, 2008)
;
_diffrn_ambient_temperature 296(2)
_diffrn_detector_area_resol_mean 16.0267
_diffrn_measured_fraction_theta_full 1.000
_diffrn_measured_fraction_theta_max 1.000
_diffrn_measurement_device_type 'Agilent Xcalibur Sapphire3 Gemini'
_diffrn_measurement_method '\w scans'
_diffrn_radiation_type MoK\a
_diffrn_radiation_wavelength 0.71073
_diffrn_reflns_av_R_equivalents 0.0481
_diffrn_reflns_limit_h_max 17
_diffrn_reflns_limit_h_min -21
_diffrn_reflns_limit_k_max 8
_diffrn_reflns_limit_k_min -6
_diffrn_reflns_limit_l_max 10
_diffrn_reflns_limit_l_min -13
_diffrn_reflns_number 5694
_diffrn_reflns_theta_full 24.993
_diffrn_reflns_theta_max 24.993
_diffrn_reflns_theta_min 2.284
_exptl_absorpt_coefficient_mu 2.162
_exptl_absorpt_correction_T_max 1.00000
_exptl_absorpt_correction_T_min 0.90812
_exptl_absorpt_correction_type multi-scan
_exptl_absorpt_process_details
;
(CrysAlis PRO; Agilent, 2009)
;
_exptl_crystal_colour orange
_exptl_crystal_density_diffrn 1.656
_exptl_crystal_density_method 'not measured'
_exptl_crystal_description plate
_exptl_crystal_F_000 728
_exptl_crystal_size_max 0.140
_exptl_crystal_size_mid 0.080
_exptl_crystal_size_min 0.030
_refine_diff_density_max 1.001
_refine_diff_density_min -0.507
_refine_ls_extinction_method none
_refine_ls_goodness_of_fit_ref 0.784
_refine_ls_hydrogen_treatment constr
_refine_ls_matrix_type full
_refine_ls_number_parameters 175
_refine_ls_number_reflns 2591
_refine_ls_number_restraints 132
_refine_ls_restrained_S_all 0.764
_refine_ls_R_factor_all 0.0656
_refine_ls_R_factor_gt 0.0347
_refine_ls_shift/su_max 0.001
_refine_ls_shift/su_mean 0.000
_refine_ls_structure_factor_coef Fsqd
_refine_ls_weighting_details 'w=1/[\s^2^(Fo^2^)+(0.0256P)^2^] where P=(Fo^2^+2Fc^2^)/3'
_refine_ls_weighting_scheme calc
_refine_ls_wR_factor_gt 0.0617
_refine_ls_wR_factor_ref 0.0651
_reflns_number_gt 1642
_reflns_number_total 2591
_reflns_threshold_expression 'I > 2\s(I)'
_cod_data_source_file bg2576sup1.cif
_cod_data_source_block I
_cod_database_code 2241501
_shelx_space_group_comment
;
The symmetry employed for this shelxl refinement is uniquely defined
by the following loop, which should always be used as a source of
symmetry information in preference to the above space-group names.
They are only intended as comments.
;
_shelx_estimated_absorpt_t_min 0.752
_shelx_estimated_absorpt_t_max 0.938

loop_
_space_group_symop_operation_xyz
'x, y, z'
'-x, y+1/2, -z+1/2'
'-x, -y, -z'
'x, -y-1/2, z-1/2'

loop_
_atom_site_type_symbol
_atom_site_label
_atom_site_fract_x
_atom_site_fract_y
_atom_site_fract_z
_atom_site_U_iso_or_equiv
_atom_site_adp_type
_atom_site_calc_flag
_atom_site_occupancy
C C1 0.7113(3) 0.4360(7) 0.9607(5) 0.0253(13) Uani d 1
H H1A 0.7574 0.4185 1.0140 0.038 Uiso calc 1
H H1B 0.6980 0.5639 0.9585 0.038 Uiso calc 1
H H1C 0.7173 0.3960 0.8824 0.038 Uiso calc 1
C C2 0.6716(3) 0.2294(6) 1.1152(5) 0.0200(13) Uani d 1
H H2A 0.7244 0.2417 1.1432 0.030 Uiso calc 1
H H2B 0.6593 0.1018 1.1030 0.030 Uiso calc 1
H H2C 0.6439 0.2796 1.1732 0.030 Uiso calc 1
N N3 0.6522(2) 0.3295(6) 1.0020(4) 0.0184(9) Uani d 1
C C4 0.5810(3) 0.3369(6) 0.9457(4) 0.0129(9) Uani d 1
C C5 0.5610(3) 0.4377(6) 0.8383(4) 0.0152(9) Uani d 1
H H5A 0.5978 0.5008 0.8058 0.018 Uiso calc 1
C C6 0.5211(3) 0.2442(6) 0.9920(5) 0.0141(10) Uani d 1
H H6A 0.5316 0.1782 1.0627 0.017 Uiso calc 1
C C7 0.4886(3) 0.4430(6) 0.7824(4) 0.0155(10) Uani d 1
H H7A 0.4773 0.5105 0.7125 0.019 Uiso calc 1
C C8 0.4502(3) 0.2522(6) 0.9340(5) 0.0152(10) Uani d 1
H H8A 0.4127 0.1908 0.9660 0.018 Uiso calc 1
C C9 0.4305(3) 0.3502(6) 0.8265(4) 0.0131(9) Uani d 1
N N10 0.3607(2) 0.3636(5) 0.7569(4) 0.0180(9) Uani d 1
N N11 0.3082(2) 0.2693(5) 0.7907(4) 0.0215(9) Uani d 1
C C12 0.2413(3) 0.2902(7) 0.7100(4) 0.0198(10) Uani d 1
C C13 0.2268(3) 0.4246(7) 0.6216(5) 0.0219(11) Uani d 1
H H13A 0.2625 0.5145 0.6150 0.026 Uiso calc 1
C C14 0.1827(3) 0.1655(7) 0.7185(5) 0.0220(11) Uani d 1
H H14A 0.1880 0.0799 0.7799 0.026 Uiso calc 1
C C15 0.1614(3) 0.4251(7) 0.5455(5) 0.0211(11) Uani d 1
H H15A 0.1527 0.5167 0.4881 0.025 Uiso calc 1
C C16 0.1185(3) 0.1683(7) 0.6385(5) 0.0226(10) Uani d 1
H H16A 0.0813 0.0819 0.6441 0.027 Uiso calc 1
N N17 0.1081(2) 0.2955(6) 0.5508(4) 0.0184(8) Uani d 1
C C18 0.0410(3) 0.2872(7) 0.4591(5) 0.0260(13) Uani d 1
H H18A 0.0347 0.4024 0.4178 0.039 Uiso calc 1
H H18B -0.0023 0.2629 0.4961 0.039 Uiso calc 1
H H18C 0.0469 0.1908 0.4037 0.039 Uiso calc 1
I I1 0.10101(2) 0.68987(5) 0.81084(3) 0.02305(12) Uani d 1

loop_
_atom_site_aniso_label
_atom_site_aniso_U_11
_atom_site_aniso_U_22
_atom_site_aniso_U_33
_atom_site_aniso_U_12
_atom_site_aniso_U_13
_atom_site_aniso_U_23
C1 0.0259(19) 0.028(3) 0.022(3) -0.0084(19) 0.004(2) 0.003(2)
C2 0.018(3) 0.021(3) 0.0204(17) -0.001(2) 0.0039(14) 0.0044(16)
N3 0.0204(12) 0.016(2) 0.0187(16) -0.0011(11) 0.0036(10) 0.0014(15)
C4 0.0196(12) 0.009(2) 0.0116(15) 0.0006(11) 0.0060(10) -0.0040(14)
C5 0.0206(11) 0.013(2) 0.0132(15) 0.0011(13) 0.0063(11) -0.0014(15)
C6 0.0208(13) 0.010(2) 0.0125(18) -0.0006(11) 0.0069(10) -0.0044(15)
C7 0.0208(11) 0.012(2) 0.015(2) 0.0010(12) 0.0056(10) -0.0012(17)
C8 0.0212(13) 0.009(2) 0.0159(15) -0.0013(13) 0.0056(12) -0.0028(14)
C9 0.0213(11) 0.005(2) 0.0140(15) 0.0020(11) 0.0076(11) -0.0056(13)
N10 0.0219(11) 0.017(2) 0.0161(17) 0.0021(11) 0.0066(10) -0.0039(14)
N11 0.0231(11) 0.022(2) 0.0211(18) 0.0007(11) 0.0073(11) -0.0010(14)
C12 0.0221(12) 0.0215(19) 0.0178(17) 0.0026(12) 0.0092(12) -0.0038(15)
C13 0.0215(18) 0.024(2) 0.0211(19) 0.0008(14) 0.0074(14) -0.0008(16)
C14 0.0211(13) 0.023(2) 0.023(2) 0.0027(14) 0.0053(13) 0.0022(16)
C15 0.0223(16) 0.019(2) 0.023(2) 0.0016(13) 0.0062(13) -0.0021(16)
C16 0.0214(16) 0.024(2) 0.0232(18) 0.0021(14) 0.0048(14) 0.0031(16)
N17 0.0208(15) 0.0174(17) 0.0178(17) 0.0030(13) 0.0056(12) -0.0027(13)
C18 0.0255(18) 0.027(3) 0.024(2) -0.0005(19) 0.0002(16) 0.001(2)
I1 0.0222(2) 0.0228(2) 0.0241(2) -0.0007(2) 0.00320(14) -0.0028(2)

loop_
_atom_type_symbol
_atom_type_description
_atom_type_scat_dispersion_real
_atom_type_scat_dispersion_imag
_atom_type_scat_source
C C 0.0033 0.0016 'International Tables Vol C Tables 4.2.6.8 and 6.1.1.4'
H H 0.0000 0.0000 'International Tables Vol C Tables 4.2.6.8 and 6.1.1.4'
I I -0.4742 1.8119 'International Tables Vol C Tables 4.2.6.8 and 6.1.1.4'
N N 0.0061 0.0033 'International Tables Vol C Tables 4.2.6.8 and 6.1.1.4'

loop_
_geom_angle_atom_site_label_1
_geom_angle_atom_site_label_2
_geom_angle_atom_site_label_3
_geom_angle
N3 C1 H1A 109.5
N3 C1 H1B 109.5
H1A C1 H1B 109.5
N3 C1 H1C 109.5
H1A C1 H1C 109.5
H1B C1 H1C 109.5
N3 C2 H2A 109.5
N3 C2 H2B 109.5
H2A C2 H2B 109.5
N3 C2 H2C 109.5
H2A C2 H2C 109.5
H2B C2 H2C 109.5
C4 N3 C1 121.2(4)
C4 N3 C2 121.1(4)
C1 N3 C2 117.3(4)
N3 C4 C5 121.8(4)
N3 C4 C6 121.5(4)
C5 C4 C6 116.7(5)
C7 C5 C4 120.9(5)
C7 C5 H5A 119.6
C4 C5 H5A 119.6
C8 C6 C4 120.7(5)
C8 C6 H6A 119.7
C4 C6 H6A 119.7
C5 C7 C9 122.4(5)
C5 C7 H7A 118.8
C9 C7 H7A 118.8
C6 C8 C9 122.5(5)
C6 C8 H8A 118.7
C9 C8 H8A 118.7
N10 C9 C7 115.2(4)
N10 C9 C8 128.0(5)
C7 C9 C8 116.8(5)
N11 N10 C9 116.2(4)
N10 N11 C12 110.4(4)
C13 C12 N11 126.2(5)
C13 C12 C14 116.2(5)
N11 C12 C14 117.6(5)
C15 C13 C12 120.6(5)
C15 C13 H13A 119.7
C12 C13 H13A 119.7
C16 C14 C12 121.1(5)
C16 C14 H14A 119.5
C12 C14 H14A 119.5
C13 C15 N17 121.7(5)
C13 C15 H15A 119.1
N17 C15 H15A 119.1
N17 C16 C14 120.7(5)
N17 C16 H16A 119.6
C14 C16 H16A 119.6
C16 N17 C15 119.4(5)
C16 N17 C18 120.0(4)
C15 N17 C18 120.6(4)
N17 C18 H18A 109.5
N17 C18 H18B 109.5
H18A C18 H18B 109.5
N17 C18 H18C 109.5
H18A C18 H18C 109.5
H18B C18 H18C 109.5

loop_
_geom_bond_atom_site_label_1
_geom_bond_atom_site_label_2
_geom_bond_distance
C1 N3 1.454(6)
C1 H1A 0.9600
C1 H1B 0.9600
C1 H1C 0.9600
C2 N3 1.474(6)
C2 H2A 0.9600
C2 H2B 0.9600
C2 H2C 0.9600
N3 C4 1.344(6)
C4 C5 1.423(7)
C4 C6 1.442(6)
C5 C7 1.361(6)
C5 H5A 0.9300
C6 C8 1.348(7)
C6 H6A 0.9300
C7 C9 1.405(6)
C7 H7A 0.9300
C8 C9 1.413(7)
C8 H8A 0.9300
C9 N10 1.383(6)
N10 N11 1.277(5)
N11 C12 1.408(6)
C12 C13 1.398(7)
C12 C14 1.408(7)
C13 C15 1.351(7)
C13 H13A 0.9300
C14 C16 1.358(7)
C14 H14A 0.9300
C15 N17 1.355(6)
C15 H15A 0.9300
C16 N17 1.352(6)
C16 H16A 0.9300
N17 C18 1.471(6)
C18 H18A 0.9600
C18 H18B 0.9600
C18 H18C 0.9600

loop_
_geom_hbond_atom_site_label_D
_geom_hbond_atom_site_label_H
_geom_hbond_atom_site_label_A
_geom_hbond_site_symmetry_A
_geom_hbond_distance_DH
_geom_hbond_distance_HA
_geom_hbond_distance_DA
_geom_hbond_angle_DHA
C1 H1A I1 3_667 0.96 3.09 4.042(6) 173
C2 H2A I1 3_667 0.96 3.15 4.102(5) 169
C15 H15A I1 4_575 0.93 2.99 3.907(5) 171
C7 H7A Cg2 2_656 0.93 2.71 3.505(5) 143

loop_
_geom_torsion_atom_site_label_1
_geom_torsion_atom_site_label_2
_geom_torsion_atom_site_label_3
_geom_torsion_atom_site_label_4
_geom_torsion
C1 N3 C4 C5 4.8(7)
C2 N3 C4 C5 178.0(4)
C1 N3 C4 C6 -174.6(4)
C2 N3 C4 C6 -1.4(7)
N3 C4 C5 C7 179.8(4)
C6 C4 C5 C7 -0.8(7)
N3 C4 C6 C8 -179.6(4)
C5 C4 C6 C8 1.0(7)
C4 C5 C7 C9 -0.3(7)
C4 C6 C8 C9 -0.1(7)
C5 C7 C9 N10 -177.6(4)
C5 C7 C9 C8 1.1(7)
C6 C8 C9 N10 177.6(4)
C6 C8 C9 C7 -0.9(7)
C7 C9 N10 N11 175.0(4)
C8 C9 N10 N11 -3.6(7)
C9 N10 N11 C12 -177.8(4)
N10 N11 C12 C13 -14.3(7)
N10 N11 C12 C14 166.1(4)
N11 C12 C13 C15 176.8(5)
C14 C12 C13 C15 -3.6(7)
C13 C12 C14 C16 5.2(7)
N11 C12 C14 C16 -175.2(5)
C12 C13 C15 N17 -0.8(8)
C12 C14 C16 N17 -2.3(8)
C14 C16 N17 C15 -2.2(7)
C14 C16 N17 C18 174.9(5)
C13 C15 N17 C16 3.9(7)
C13 C15 N17 C18 -173.3(5)

_cod_database_fobs_code 2241501
